data_2231327
loop_
_publ_author_name
'Fernandes, Jos\'e A.'
'Liu, Bing'
'Tom\'e, Jo\~ao P. C.'
'Cunha-Silva, Lu\'is'
'Almeida Paz, Filipe A.'

_publ_section_title
;
 5-Amino-1<i>H</i>-1,2,4-triazol-4-ium-3-carboxylate hemihydrate
;
_journal_coeditor_code TK2764
_journal_issue 8
_journal_name_full 'Acta Crystallographica Section E'
_journal_page_first o2073
_journal_page_last o2074
_journal_paper_doi 10.1107/S160053681102811X
_journal_volume 67
_journal_year 2011
_chemical_formula_iupac 'C3 H4 N4 O2, 0.5H2 O'
_chemical_formula_moiety 'C3 H4 N4 O2, 0.5(H2 O)'
_chemical_formula_sum 'C3 H5 N4 O2.5'
_chemical_formula_weight 137.11
_chemical_name_systematic
;
5-Amino-1<i>H</i>-1,2,4-triazol-4-ium-3-carboxylate hemihydrate
;
_space_group_IT_number 2
_symmetry_cell_setting triclinic
_symmetry_space_group_name_Hall '-P 1'
_symmetry_space_group_name_H-M 'P -1'
_atom_sites_solution_hydrogens geom
_atom_sites_solution_primary direct
_atom_sites_solution_secondary difmap
_cell_angle_alpha 93.976(7)
_cell_angle_beta 105.012(9)
_cell_angle_gamma 99.703(8)
_cell_formula_units_Z 4
_cell_length_a 6.5440(11)
_cell_length_b 6.9490(8)
_cell_length_c 12.0723(17)
_cell_measurement_reflns_used 2284
_cell_measurement_temperature 150(2)
_cell_measurement_theta_max 26.52
_cell_measurement_theta_min 3.00
_cell_volume 518.96(13)
_computing_cell_refinement 'SAINT-Plus (Bruker, 2005)'
_computing_data_collection 'APEX2 (Bruker, 2006)'
_computing_data_reduction 'SAINT-Plus (Bruker, 2005)'
_computing_molecular_graphics 'DIAMOND (Brandenburg, 2009)'
_computing_publication_material 'SHELXTL (Sheldrick, 2008)'
_computing_structure_refinement 'SHELXTL (Sheldrick, 2008)'
_computing_structure_solution 'SHELXTL (Sheldrick, 2008)'
_diffrn_ambient_temperature 150(2)
_diffrn_measured_fraction_theta_full 0.945
_diffrn_measured_fraction_theta_max 0.945
_diffrn_measurement_device_type 'Bruker X8 KappaCCD APEXII'
_diffrn_measurement_method '\w and \f'
_diffrn_radiation_monochromator graphite
_diffrn_radiation_source 'fine-focus sealed tube'
_diffrn_radiation_type MoK\a
_diffrn_radiation_wavelength 0.71073
_diffrn_reflns_av_R_equivalents 0.0321
_diffrn_reflns_av_sigmaI/netI 0.0454
_diffrn_reflns_limit_h_max 7
_diffrn_reflns_limit_h_min -7
_diffrn_reflns_limit_k_max 8
_diffrn_reflns_limit_k_min -8
_diffrn_reflns_limit_l_max 14
_diffrn_reflns_limit_l_min -14
_diffrn_reflns_number 4474
_diffrn_reflns_theta_full 25.34
_diffrn_reflns_theta_max 25.34
_diffrn_reflns_theta_min 3.65
_diffrn_standards_number 0
_exptl_absorpt_coefficient_mu 0.152
_exptl_absorpt_correction_T_max 0.9939
_exptl_absorpt_correction_T_min 0.9850
_exptl_absorpt_correction_type multi-scan
_exptl_absorpt_process_details
;
(SADABS; Sheldrick, 1997)
;
_exptl_crystal_colour Colourless
_exptl_crystal_density_diffrn 1.755
_exptl_crystal_density_method 'not measured'
_exptl_crystal_description Block
_exptl_crystal_F_000 284
_exptl_crystal_size_max 0.10
_exptl_crystal_size_mid 0.07
_exptl_crystal_size_min 0.04
_refine_diff_density_max 0.418
_refine_diff_density_min -0.464
_refine_ls_extinction_method none
_refine_ls_goodness_of_fit_ref 1.239
_refine_ls_hydrogen_treatment mixed
_refine_ls_matrix_type full
_refine_ls_number_parameters 202
_refine_ls_number_reflns 1797
_refine_ls_number_restraints 13
_refine_ls_restrained_S_all 1.235
_refine_ls_R_factor_all 0.0803
_refine_ls_R_factor_gt 0.0657
_refine_ls_shift/su_max 0.000
_refine_ls_shift/su_mean 0.000
_refine_ls_structure_factor_coef Fsqd
_refine_ls_weighting_details 'calc w=1/[\s^2^(Fo^2^)+(0.0530P)^2^+2.6370P] where P=(Fo^2^+2Fc^2^)/3'
_refine_ls_weighting_scheme calc
_refine_ls_wR_factor_gt 0.1968
_refine_ls_wR_factor_ref 0.2020
_reflns_number_gt 1433
_reflns_number_total 1797
_reflns_threshold_expression I>2\s(I)
_cod_data_source_file tk2764.cif
_cod_data_source_block I
_cod_database_code 2231327
_cod_database_fobs_code 2231327

loop_
_symmetry_equiv_pos_as_xyz
'x, y, z'
'-x, -y, -z'

loop_
_atom_site_type_symbol
_atom_site_label
_atom_site_fract_x
_atom_site_fract_y
_atom_site_fract_z
_atom_site_U_iso_or_equiv
_atom_site_adp_type
_atom_site_calc_flag
_atom_site_refinement_flags
_atom_site_occupancy
_atom_site_symmetry_multiplicity
O O1 0.2627(6) 0.4287(5) 1.1942(3) 0.0210(8) Uani d . 1 1
O O2 0.2494(6) 0.6539(5) 1.0686(3) 0.0204(8) Uani d . 1 1
C C1 0.2566(8) 0.4869(7) 1.0970(4) 0.0181(11) Uani d . 1 1
C C2 0.2597(8) 0.3319(7) 1.0033(4) 0.0145(10) Uani d . 1 1
C C3 0.2551(8) 0.2009(7) 0.8332(4) 0.0151(10) Uani d . 1 1
N N1 0.2483(7) 0.3692(6) 0.8926(3) 0.0156(9) Uani d D 1 1
H H1 0.230(9) 0.492(4) 0.867(5) 0.023 Uiso d D 1 1
N N2 0.2760(7) 0.1506(6) 1.0170(3) 0.0190(10) Uani d . 1 1
N N3 0.2736(7) 0.0699(6) 0.9090(3) 0.0180(9) Uani d D 1 1
H H3 0.262(9) -0.066(2) 0.887(5) 0.027 Uiso d D 1 1
N N4 0.2452(7) 0.1709(6) 0.7223(3) 0.0185(10) Uani d D 1 1
H H4A 0.234(9) 0.266(5) 0.670(3) 0.028 Uiso d D 1 1
H H4B 0.251(9) 0.049(3) 0.685(3) 0.028 Uiso d D 1 1
O O3 0.2553(6) 0.3765(5) 0.4390(3) 0.0227(9) Uani d . 1 1
O O4 0.2348(6) 0.5057(5) 0.6096(3) 0.0219(9) Uani d . 1 1
C C4 0.2476(8) 0.5132(7) 0.5087(4) 0.0151(10) Uani d . 1 1
C C5 0.2534(8) 0.7084(7) 0.4618(4) 0.0146(10) Uani d . 1 1
C C6 0.2720(8) 0.9152(7) 0.3368(4) 0.0146(10) Uani d . 1 1
N N5 0.2730(7) 0.7267(6) 0.3525(3) 0.0149(9) Uani d D 1 1
H H5 0.272(9) 0.622(5) 0.298(4) 0.022 Uiso d D 1 1
N N6 0.2409(7) 0.8740(6) 0.5147(3) 0.0167(9) Uani d . 1 1
N N7 0.2527(7) 1.0044(6) 0.4344(3) 0.0157(9) Uani d D 1 1
H H7 0.248(9) 1.139(3) 0.452(5) 0.024 Uiso d D 1 1
N N8 0.2862(8) 0.9965(6) 0.2414(4) 0.0232(10) Uani d D 1 1
H H8A 0.274(10) 0.918(6) 0.172(2) 0.035 Uiso d D 1 1
H H8B 0.276(10) 1.127(3) 0.228(4) 0.035 Uiso d D 1 1
O O1W 0.1593(6) 0.7013(5) 0.7849(3) 0.0225(9) Uani d D 1 1
H H1X 0.009(2) 0.672(8) 0.775(4) 0.034 Uiso d D 1 1
H H1Y 0.194(7) 0.645(8) 0.720(3) 0.034 Uiso d D 1 1

loop_
_atom_site_aniso_label
_atom_site_aniso_U_11
_atom_site_aniso_U_22
_atom_site_aniso_U_33
_atom_site_aniso_U_12
_atom_site_aniso_U_13
_atom_site_aniso_U_23
O1 0.036(2) 0.0223(19) 0.0072(17) 0.0083(16) 0.0077(15) 0.0024(14)
O2 0.030(2) 0.0150(18) 0.0164(18) 0.0058(15) 0.0074(16) 0.0005(14)
C1 0.016(3) 0.018(3) 0.020(3) 0.004(2) 0.005(2) -0.002(2)
C2 0.018(3) 0.016(2) 0.010(2) 0.004(2) 0.0032(19) 0.0037(19)
C3 0.016(3) 0.014(2) 0.014(2) 0.004(2) 0.002(2) 0.0019(19)
N1 0.023(2) 0.0101(19) 0.015(2) 0.0050(17) 0.0064(17) 0.0020(16)
N2 0.029(2) 0.019(2) 0.009(2) 0.0048(19) 0.0049(18) 0.0018(17)
N3 0.030(2) 0.013(2) 0.012(2) 0.0046(18) 0.0065(18) 0.0002(17)
N4 0.035(3) 0.015(2) 0.009(2) 0.0097(19) 0.0079(19) 0.0047(17)
O3 0.040(2) 0.0126(17) 0.0193(19) 0.0071(16) 0.0121(17) 0.0045(15)
O4 0.037(2) 0.0174(18) 0.0149(19) 0.0090(16) 0.0099(16) 0.0077(14)
C4 0.022(3) 0.013(2) 0.011(3) 0.005(2) 0.005(2) 0.0067(19)
C5 0.018(3) 0.014(2) 0.012(2) 0.004(2) 0.006(2) 0.0017(19)
C6 0.018(2) 0.013(2) 0.014(2) 0.005(2) 0.004(2) 0.0044(19)
N5 0.025(2) 0.011(2) 0.011(2) 0.0052(17) 0.0065(17) 0.0043(16)
N6 0.023(2) 0.015(2) 0.013(2) 0.0035(17) 0.0045(18) 0.0066(17)
N7 0.024(2) 0.0088(19) 0.015(2) 0.0058(17) 0.0059(18) 0.0024(16)
N8 0.038(3) 0.018(2) 0.017(2) 0.009(2) 0.011(2) 0.0064(18)
O1W 0.033(2) 0.0174(18) 0.0194(19) 0.0064(16) 0.0098(16) -0.0001(15)

loop_
_atom_type_symbol
_atom_type_description
_atom_type_scat_dispersion_real
_atom_type_scat_dispersion_imag
_atom_type_scat_source
C C 0.0033 0.0016 'International Tables Vol C Tables 4.2.6.8 and 6.1.1.4'
H H 0.0000 0.0000 'International Tables Vol C Tables 4.2.6.8 and 6.1.1.4'
N N 0.0061 0.0033 'International Tables Vol C Tables 4.2.6.8 and 6.1.1.4'
O O 0.0106 0.0060 'International Tables Vol C Tables 4.2.6.8 and 6.1.1.4'

loop_
_geom_angle_atom_site_label_1
_geom_angle_atom_site_label_2
_geom_angle_atom_site_label_3
_geom_angle
O2 C1 O1 128.4(4)
O2 C1 C2 116.0(4)
O1 C1 C2 115.5(4)
N2 C2 N1 111.7(4)
N2 C2 C1 125.4(4)
N1 C2 C1 122.9(4)
N4 C3 N3 127.0(5)
N4 C3 N1 127.2(4)
N3 C3 N1 105.8(4)
C3 N1 C2 107.2(4)
C3 N1 H1 130(3)
C2 N1 H1 123(3)
C2 N2 N3 103.7(4)
C3 N3 N2 111.6(4)
C3 N3 H3 123(3)
N2 N3 H3 125(3)
C3 N4 H4A 126(3)
C3 N4 H4B 123(3)
H4A N4 H4B 110.9(16)
O3 C4 O4 127.8(4)
O3 C4 C5 114.0(4)
O4 C4 C5 118.2(4)
N6 C5 N5 112.4(4)
N6 C5 C4 126.8(4)
N5 C5 C4 120.8(4)
N8 C6 N5 126.1(4)
N8 C6 N7 127.1(4)
N5 C6 N7 106.7(4)
C6 N5 C5 106.3(4)
C6 N5 H5 128(3)
C5 N5 H5 126(3)
C5 N6 N7 103.5(4)
C6 N7 N6 111.1(4)
C6 N7 H7 128(3)
N6 N7 H7 121(3)
C6 N8 H8A 121(3)
C6 N8 H8B 127(3)
H8A N8 H8B 111(4)
H1X O1W H1Y 111(4)

loop_
_geom_bond_atom_site_label_1
_geom_bond_atom_site_label_2
_geom_bond_distance
O1 C1 1.260(6)
O2 C1 1.238(6)
C1 C2 1.513(7)
C2 N2 1.300(6)
C2 N1 1.364(6)
C3 N4 1.324(6)
C3 N3 1.332(6)
C3 N1 1.343(6)
N1 H1 0.946(11)
N2 N3 1.378(6)
N3 H3 0.947(11)
N4 H4A 0.943(10)
N4 H4B 0.944(10)
O3 C4 1.241(6)
O4 C4 1.246(6)
C4 C5 1.504(6)
C5 N6 1.302(6)
C5 N5 1.370(6)
C6 N8 1.335(6)
C6 N5 1.337(6)
C6 N7 1.339(6)
N5 H5 0.947(10)
N6 N7 1.380(5)
N7 H7 0.948(10)
N8 H8A 0.944(10)
N8 H8B 0.944(10)
O1W H1X 0.946(10)
O1W H1Y 0.945(10)

loop_
_geom_hbond_atom_site_label_D
_geom_hbond_atom_site_label_H
_geom_hbond_atom_site_label_A
_geom_hbond_site_symmetry_A
_geom_hbond_distance_DH
_geom_hbond_distance_HA
_geom_hbond_distance_DA
_geom_hbond_angle_DHA
N1 H1 O1W . 0.946(11) 1.868(17) 2.799(5) 167(5)
N3 H3 O1W 1_545 0.947(11) 1.87(3) 2.758(5) 154(5)
N4 H4A O4 . 0.943(10) 1.863(16) 2.777(5) 163(4)
N4 H4B N6 1_545 0.944(10) 2.29(3) 3.125(6) 146(4)
N5 H5 O1 1_554 0.947(10) 1.752(12) 2.699(5) 178(5)
N7 H7 O3 1_565 0.948(10) 1.66(2) 2.579(5) 161(5)
N8 H8A O2 1_554 0.944(10) 2.10(2) 2.989(5) 155(4)
N8 H8B O1 1_564 0.944(10) 2.173(12) 3.117(5) 178(5)
O1W H1X O1 2_567 0.946(10) 1.94(2) 2.839(5) 159(5)
O1W H1Y O4 . 0.945(10) 1.699(16) 2.634(5) 170(5)

loop_
_geom_torsion_atom_site_label_1
_geom_torsion_atom_site_label_2
_geom_torsion_atom_site_label_3
_geom_torsion_atom_site_label_4
_geom_torsion
O2 C1 C2 N2 177.0(5)
O1 C1 C2 N2 -2.7(7)
O2 C1 C2 N1 -2.0(7)
O1 C1 C2 N1 178.2(5)
N4 C3 N1 C2 179.0(5)
N3 C3 N1 C2 -1.0(5)
N2 C2 N1 C3 0.8(6)
C1 C2 N1 C3 180.0(4)
N1 C2 N2 N3 -0.3(6)
C1 C2 N2 N3 -179.5(5)
N4 C3 N3 N2 -179.1(5)
N1 C3 N3 N2 0.8(6)
C2 N2 N3 C3 -0.3(6)
O3 C4 C5 N6 177.7(5)
O4 C4 C5 N6 -1.9(8)
O3 C4 C5 N5 -2.0(7)
O4 C4 C5 N5 178.3(5)
N8 C6 N5 C5 -179.5(5)
N7 C6 N5 C5 0.1(5)
N6 C5 N5 C6 -0.1(6)
C4 C5 N5 C6 179.7(4)
N5 C5 N6 N7 0.1(5)
C4 C5 N6 N7 -179.7(5)
N8 C6 N7 N6 179.6(5)
N5 C6 N7 N6 0.0(5)
C5 N6 N7 C6 -0.1(5)

loop_
_cod_related_entry_id
_cod_related_entry_database
_cod_related_entry_code
1 ChemSpider 17339748
